data_4350542
loop_
_publ_author_name
'Okamura, Taka-Aki'
'Taniuchi, Kaku'
'Lee, Keonil'
'Yamamoto, Hitoshi'
'Ueyama, Norikazu'
'Nakamura, Akira'

_publ_section_title
;
 Crystal structures and 77Se NMR spectra of molybdenum(IV)
 areneselenolates having intramolecular NH...Se hydrogen bonds.
;
_journal_issue 23
_journal_name_full 'Inorganic chemistry'
_journal_page_first 9374
_journal_page_last 9380
_journal_paper_doi 10.1021/ic061140y
_journal_volume 45
_journal_year 2006
_chemical_formula_moiety 'C80 H60 F12 N4 Mo O5 P2 Se4 '
_chemical_formula_sum 'C80 H60 F12 Mo N4 O5 P2 Se4'
_chemical_formula_weight 1859.04
_chemical_name_systematic
; 
(PPh4)2[MoO(Se-2-CF3CONHC6H4)4] 
;
_space_group_IT_number 2
_space_group_name_Hall '-P 1'
_space_group_name_H-M_alt 'P -1'
_symmetry_cell_setting triclinic
_symmetry_Int_Tables_number 2
_symmetry_space_group_name_Hall '-P 1'
_symmetry_space_group_name_H-M 'P -1'
_atom_sites_solution_hydrogens geom
_atom_sites_solution_primary direct
_atom_sites_solution_secondary difmap
_audit_creation_date 'Sun Nov 14 12:20:26 2004'
_audit_creation_method SHELXL-97
_cell_angle_alpha 61.934(17)
_cell_angle_beta 66.77(2)
_cell_angle_gamma 69.349(18)
_cell_formula_units_Z 1
_cell_length_a 12.624(9)
_cell_length_b 13.420(8)
_cell_length_c 13.886(9)
_cell_measurement_reflns_used 14241
_cell_measurement_temperature 100
_cell_measurement_theta_max 27.5
_cell_measurement_theta_min 3.1
_cell_volume 1867(2)
_computing_structure_refinement 'SHELXL-97 (Sheldrick, 1997)'
_computing_structure_solution 'SIR92 (Altomare et al., 1994)'
_diffrn_ambient_temperature 100
_diffrn_detector_area_resol_mean 10.00
_diffrn_measured_fraction_theta_full 0.992
_diffrn_measured_fraction_theta_max 0.992
_diffrn_measurement_device_type 'Rigaku RAXIS-RAPID Imaging Plate'
_diffrn_measurement_method \w
_diffrn_radiation_monochromator graphite
_diffrn_radiation_source 'fine-focus sealed tube'
_diffrn_radiation_type MoK\a
_diffrn_radiation_wavelength 0.71075
_diffrn_reflns_av_R_equivalents 0.0590
_diffrn_reflns_av_sigmaI/netI 0.1116
_diffrn_reflns_limit_h_max 16
_diffrn_reflns_limit_h_min -16
_diffrn_reflns_limit_k_max 17
_diffrn_reflns_limit_k_min -17
_diffrn_reflns_limit_l_max 16
_diffrn_reflns_limit_l_min -18
_diffrn_reflns_number 18801
_diffrn_reflns_theta_full 27.48
_diffrn_reflns_theta_max 27.48
_diffrn_reflns_theta_min 3.09
_exptl_absorpt_coefficient_mu 2.254
_exptl_absorpt_correction_T_max 0.798
_exptl_absorpt_correction_T_min 0.635
_exptl_absorpt_correction_type multi-scan
_exptl_absorpt_process_details '(Higashi, 1995)'
_exptl_crystal_colour red
_exptl_crystal_density_diffrn 1.654
_exptl_crystal_density_method 'not measured'
_exptl_crystal_description block
_exptl_crystal_F_000 924
_exptl_crystal_size_max 0.200
_exptl_crystal_size_mid 0.200
_exptl_crystal_size_min 0.100
_refine_diff_density_max 1.453
_refine_diff_density_min -0.676
_refine_diff_density_rms 0.105
_refine_ls_extinction_method none
_refine_ls_goodness_of_fit_ref 1.000
_refine_ls_hydrogen_treatment constr
_refine_ls_matrix_type full
_refine_ls_number_parameters 496
_refine_ls_number_reflns 8489
_refine_ls_number_restraints 0
_refine_ls_restrained_S_all 1.000
_refine_ls_R_factor_all 0.0662
_refine_ls_R_factor_gt 0.0429
_refine_ls_shift/su_max 0.001
_refine_ls_shift/su_mean 0.000
_refine_ls_structure_factor_coef Fsqd
_refine_ls_weighting_details 'calc w=1/[\s^2^(Fo^2^)+(0.0207P)^2^+0.0000P] where P=(Fo^2^+2Fc^2^)/3'
_refine_ls_weighting_scheme calc
_refine_ls_wR_factor_gt 0.0832
_refine_ls_wR_factor_ref 0.0867
_reflns_number_gt 5457
_reflns_number_total 8489
_reflns_threshold_expression I>2\s(I)
_cod_data_source_file ic061140ysi20060623_074848.cif
_cod_data_source_block 4
_cod_database_code 4350542

loop_
_symmetry_equiv_pos_as_xyz
'x, y, z'
'-x, -y, -z'

loop_
_atom_site_label
_atom_site_type_symbol
_atom_site_fract_x
_atom_site_fract_y
_atom_site_fract_z
_atom_site_U_iso_or_equiv
_atom_site_adp_type
_atom_site_occupancy
_atom_site_symmetry_multiplicity
_atom_site_calc_flag
_atom_site_refinement_flags
Mo1 Mo 1.00801(5) 0.04502(5) 0.49680(5) 0.01399(15) Uani 0.50 1 d P
Se1 Se 0.81251(3) 0.00703(3) 0.65068(3) 0.01663(10) Uani 1 1 d .
Se2 Se 0.89340(3) 0.11708(3) 0.35773(3) 0.02121(11) Uani 1 1 d .
P1 P 0.59175(8) 0.23667(8) 0.10272(9) 0.0168(2) Uani 1 1 d .
F1 F 1.0216(2) 0.3023(2) 0.5979(2) 0.0434(7) Uani 1 1 d .
F2 F 0.8386(2) 0.32788(19) 0.6135(2) 0.0413(7) Uani 1 1 d .
F3 F 0.8906(2) 0.39516(19) 0.6965(2) 0.0405(7) Uani 1 1 d .
F4 F 0.9731(2) 0.40941(19) 0.3403(2) 0.0444(7) Uani 1 1 d .
F5 F 0.8734(2) 0.5407(2) 0.4077(2) 0.0472(7) Uani 1 1 d .
F6 F 0.8870(2) 0.5711(2) 0.2376(2) 0.0504(8) Uani 1 1 d .
O1 O 0.9154(2) 0.1874(2) 0.8628(2) 0.0286(7) Uani 1 1 d .
O2 O 0.6696(3) 0.5206(2) 0.3952(3) 0.0468(9) Uani 1 1 d .
O3 O 1.0228(4) 0.1679(4) 0.4937(5) 0.0236(13) Uani 0.50 1 d P
N1 N 0.8972(3) 0.1084(2) 0.7557(3) 0.0195(7) Uani 1 1 d .
H1 H 0.8950 0.1280 0.6864 0.023 Uiso 1 1 calc R
N2 N 0.7769(3) 0.3391(3) 0.4038(3) 0.0224(8) Uani 1 1 d .
H2 H 0.8504 0.3007 0.3936 0.027 Uiso 1 1 calc R
C11 C 0.8495(3) -0.0671(3) 0.7954(3) 0.0146(8) Uani 1 1 d .
C12 C 0.8875(3) -0.0067(3) 0.8307(3) 0.0173(8) Uani 1 1 d .
C13 C 0.9188(3) -0.0607(3) 0.9322(3) 0.0240(10) Uani 1 1 d .
H13 H 0.9462 -0.0198 0.9548 0.029 Uiso 1 1 calc R
C14 C 0.9098(3) -0.1745(3) 0.9995(3) 0.0242(10) Uani 1 1 d .
H14 H 0.9317 -0.2118 1.0684 0.029 Uiso 1 1 calc R
C15 C 0.8689(3) -0.2345(3) 0.9676(3) 0.0261(10) Uani 1 1 d .
H15 H 0.8618 -0.3122 1.0150 0.031 Uiso 1 1 calc R
C16 C 0.8388(3) -0.1815(3) 0.8670(3) 0.0219(9) Uani 1 1 d .
H16 H 0.8103 -0.2229 0.8458 0.026 Uiso 1 1 calc R
C17 C 0.9093(3) 0.1920(3) 0.7758(4) 0.0217(9) Uani 1 1 d .
C18 C 0.9144(3) 0.3053(3) 0.6704(4) 0.0258(10) Uani 1 1 d .
C21 C 0.7296(3) 0.1687(3) 0.4277(3) 0.0174(8) Uani 1 1 d .
C22 C 0.6904(3) 0.2747(3) 0.4384(3) 0.0186(8) Uani 1 1 d .
C23 C 0.5713(3) 0.3167(3) 0.4806(3) 0.0222(9) Uani 1 1 d .
H23 H 0.5459 0.3897 0.4866 0.027 Uiso 1 1 calc R
C24 C 0.4907(3) 0.2516(3) 0.5136(3) 0.0256(10) Uani 1 1 d .
H24 H 0.4093 0.2797 0.5426 0.031 Uiso 1 1 calc R
C25 C 0.5275(3) 0.1445(3) 0.5048(3) 0.0260(10) Uani 1 1 d .
H25 H 0.4715 0.0997 0.5280 0.031 Uiso 1 1 calc R
C26 C 0.6458(3) 0.1039(3) 0.4623(3) 0.0225(9) Uani 1 1 d .
H26 H 0.6707 0.0309 0.4565 0.027 Uiso 1 1 calc R
C27 C 0.7616(4) 0.4494(3) 0.3849(3) 0.0255(10) Uani 1 1 d .
C28 C 0.8757(4) 0.4926(3) 0.3429(4) 0.0319(11) Uani 1 1 d .
C31 C 0.5487(3) 0.2621(3) -0.0169(3) 0.0181(8) Uani 1 1 d .
C32 C 0.6213(3) 0.2043(3) -0.0897(4) 0.0243(9) Uani 1 1 d .
H32 H 0.6896 0.1483 -0.0723 0.029 Uiso 1 1 calc R
C33 C 0.5938(3) 0.2285(3) -0.1867(3) 0.0246(9) Uani 1 1 d .
H33 H 0.6415 0.1876 -0.2346 0.030 Uiso 1 1 calc R
C34 C 0.4964(3) 0.3128(3) -0.2133(3) 0.0246(9) Uani 1 1 d .
H34 H 0.4792 0.3317 -0.2815 0.029 Uiso 1 1 calc R
C35 C 0.4237(3) 0.3696(3) -0.1418(3) 0.0260(10) Uani 1 1 d .
H35 H 0.3558 0.4257 -0.1601 0.031 Uiso 1 1 calc R
C36 C 0.4489(3) 0.3456(3) -0.0435(3) 0.0217(9) Uani 1 1 d .
H36 H 0.3990 0.3852 0.0051 0.026 Uiso 1 1 calc R
C41 C 0.6582(3) 0.0854(3) 0.1605(3) 0.0201(9) Uani 1 1 d .
C42 C 0.6116(3) 0.0046(3) 0.1637(3) 0.0254(10) Uani 1 1 d .
H42 H 0.5480 0.0285 0.1323 0.030 Uiso 1 1 calc R
C43 C 0.6592(4) -0.1127(3) 0.2135(3) 0.0286(10) Uani 1 1 d .
H43 H 0.6285 -0.1691 0.2154 0.034 Uiso 1 1 calc R
C44 C 0.7507(4) -0.1463(3) 0.2600(4) 0.0307(11) Uani 1 1 d .
H44 H 0.7836 -0.2260 0.2931 0.037 Uiso 1 1 calc R
C45 C 0.7944(3) -0.0652(3) 0.2585(4) 0.0287(10) Uani 1 1 d .
H45 H 0.8555 -0.0892 0.2932 0.034 Uiso 1 1 calc R
C46 C 0.7502(3) 0.0507(3) 0.2071(3) 0.0226(9) Uani 1 1 d .
H46 H 0.7828 0.1066 0.2037 0.027 Uiso 1 1 calc R
C51 C 0.4646(3) 0.2739(3) 0.2088(3) 0.0173(8) Uani 1 1 d .
C52 C 0.3818(3) 0.2056(3) 0.2707(3) 0.0234(9) Uani 1 1 d .
H52 H 0.3927 0.1386 0.2579 0.028 Uiso 1 1 calc R
C53 C 0.2831(3) 0.2332(3) 0.3512(4) 0.0273(10) Uani 1 1 d .
H53 H 0.2264 0.1857 0.3935 0.033 Uiso 1 1 calc R
C54 C 0.2671(3) 0.3324(3) 0.3704(3) 0.0236(9) Uani 1 1 d .
H54 H 0.1995 0.3525 0.4254 0.028 Uiso 1 1 calc R
C55 C 0.3494(3) 0.3991(3) 0.3091(3) 0.0226(9) Uani 1 1 d .
H55 H 0.3392 0.4655 0.3227 0.027 Uiso 1 1 calc R
C56 C 0.4488(3) 0.3722(3) 0.2265(3) 0.0210(9) Uani 1 1 d .
H56 H 0.5047 0.4206 0.1832 0.025 Uiso 1 1 calc R
C61 C 0.6946(3) 0.3253(3) 0.0569(3) 0.0169(8) Uani 1 1 d .
C62 C 0.7373(3) 0.3272(3) 0.1349(3) 0.0192(9) Uani 1 1 d .
H62 H 0.7097 0.2831 0.2136 0.023 Uiso 1 1 calc R
C63 C 0.8184(3) 0.3919(3) 0.0985(3) 0.0237(10) Uani 1 1 d .
H63 H 0.8494 0.3900 0.1517 0.028 Uiso 1 1 calc R
C64 C 0.8556(3) 0.4598(3) -0.0149(3) 0.0220(9) Uani 1 1 d .
H64 H 0.9110 0.5057 -0.0392 0.026 Uiso 1 1 calc R
C65 C 0.8129(3) 0.4616(3) -0.0934(3) 0.0209(9) Uani 1 1 d .
H65 H 0.8376 0.5097 -0.1712 0.025 Uiso 1 1 calc R
C66 C 0.7336(3) 0.3928(3) -0.0581(3) 0.0181(9) Uani 1 1 d .
H66 H 0.7061 0.3917 -0.1122 0.022 Uiso 1 1 calc R

loop_
_atom_site_aniso_label
_atom_site_aniso_U_11
_atom_site_aniso_U_22
_atom_site_aniso_U_33
_atom_site_aniso_U_23
_atom_site_aniso_U_13
_atom_site_aniso_U_12
Mo1 0.0121(3) 0.0171(3) 0.0120(3) -0.0064(3) -0.0030(3) -0.0015(3)
Se1 0.0158(2) 0.0194(2) 0.0154(2) -0.00760(17) -0.00422(17) -0.00329(16)
Se2 0.0153(2) 0.0275(2) 0.0150(2) -0.00754(18) -0.00428(17) 0.00123(17)
P1 0.0171(5) 0.0162(5) 0.0160(6) -0.0065(4) -0.0028(4) -0.0037(4)
F1 0.0338(15) 0.0356(15) 0.0395(17) -0.0113(13) 0.0085(13) -0.0092(12)
F2 0.0504(16) 0.0301(14) 0.0441(17) 0.0024(12) -0.0273(15) -0.0164(12)
F3 0.0529(17) 0.0242(13) 0.0415(17) -0.0158(12) -0.0043(14) -0.0101(12)
F4 0.0204(13) 0.0247(13) 0.072(2) -0.0082(13) -0.0081(14) -0.0068(11)
F5 0.0565(18) 0.0411(15) 0.055(2) -0.0178(14) -0.0122(16) -0.0267(13)
F6 0.0501(17) 0.0369(15) 0.0341(17) 0.0085(13) -0.0040(14) -0.0159(13)
O1 0.0327(16) 0.0331(16) 0.0330(19) -0.0208(15) -0.0119(15) -0.0065(13)
O2 0.0297(18) 0.0283(18) 0.073(3) -0.0173(18) -0.0142(18) 0.0014(15)
O3 0.016(3) 0.026(3) 0.031(3) -0.015(3) -0.002(3) -0.006(2)
N1 0.0214(17) 0.0193(17) 0.0181(19) -0.0096(15) -0.0061(15) -0.0004(14)
N2 0.0169(17) 0.0257(19) 0.021(2) -0.0097(16) -0.0037(15) -0.0015(15)
C11 0.0068(17) 0.0171(19) 0.016(2) -0.0069(16) -0.0009(16) 0.0002(15)
C12 0.0130(19) 0.021(2) 0.016(2) -0.0073(17) -0.0028(17) -0.0014(16)
C13 0.023(2) 0.031(2) 0.022(2) -0.014(2) -0.0084(19) -0.0024(19)
C14 0.024(2) 0.023(2) 0.019(2) -0.0029(18) -0.0083(19) -0.0022(18)
C15 0.028(2) 0.026(2) 0.019(2) -0.0070(19) -0.0046(19) -0.0045(19)
C16 0.020(2) 0.029(2) 0.018(2) -0.0106(18) 0.0019(18) -0.0135(18)
C17 0.0135(19) 0.025(2) 0.027(3) -0.0135(19) -0.0031(18) -0.0014(17)
C18 0.020(2) 0.025(2) 0.032(3) -0.013(2) -0.003(2) -0.0049(18)
C21 0.0131(18) 0.022(2) 0.012(2) -0.0054(17) -0.0034(16) -0.0005(16)
C22 0.0174(19) 0.029(2) 0.012(2) -0.0076(17) -0.0019(17) -0.0097(17)
C23 0.018(2) 0.026(2) 0.017(2) -0.0080(18) -0.0048(18) 0.0015(18)
C24 0.016(2) 0.029(2) 0.025(2) -0.0094(19) -0.0048(19) 0.0013(18)
C25 0.022(2) 0.033(2) 0.022(2) -0.0071(19) -0.0048(19) -0.0108(19)
C26 0.024(2) 0.021(2) 0.022(2) -0.0074(18) -0.0118(19) 0.0010(18)
C27 0.025(2) 0.026(2) 0.021(2) -0.0036(19) -0.0075(19) -0.006(2)
C28 0.029(2) 0.019(2) 0.034(3) 0.001(2) -0.010(2) -0.004(2)
C31 0.0175(19) 0.0171(19) 0.019(2) -0.0065(17) -0.0018(17) -0.0073(16)
C32 0.018(2) 0.030(2) 0.032(3) -0.019(2) -0.0055(19) -0.0043(18)
C33 0.023(2) 0.036(2) 0.019(2) -0.016(2) 0.0004(19) -0.0112(19)
C34 0.029(2) 0.030(2) 0.020(2) -0.0080(19) -0.008(2) -0.0128(19)
C35 0.028(2) 0.027(2) 0.030(3) -0.011(2) -0.013(2) -0.0060(19)
C36 0.025(2) 0.023(2) 0.023(2) -0.0127(18) -0.0064(19) -0.0051(18)
C41 0.020(2) 0.019(2) 0.018(2) -0.0105(17) 0.0003(18) -0.0019(17)
C42 0.026(2) 0.024(2) 0.025(2) -0.0098(19) -0.006(2) -0.0055(19)
C43 0.037(3) 0.017(2) 0.026(3) -0.0059(19) 0.001(2) -0.0142(19)
C44 0.029(2) 0.023(2) 0.024(3) -0.008(2) 0.005(2) -0.004(2)
C45 0.018(2) 0.024(2) 0.033(3) -0.011(2) -0.001(2) -0.0004(19)
C46 0.020(2) 0.019(2) 0.027(2) -0.0104(18) -0.0017(19) -0.0045(17)
C51 0.0151(19) 0.019(2) 0.016(2) -0.0074(17) -0.0040(17) 0.0000(16)
C52 0.022(2) 0.022(2) 0.028(3) -0.0122(19) -0.005(2) -0.0046(18)
C53 0.021(2) 0.035(2) 0.026(3) -0.013(2) 0.0004(19) -0.0124(19)
C54 0.021(2) 0.028(2) 0.020(2) -0.0123(19) -0.0019(18) -0.0026(18)
C55 0.024(2) 0.022(2) 0.021(2) -0.0113(18) -0.0048(19) -0.0015(18)
C56 0.022(2) 0.018(2) 0.018(2) -0.0027(17) -0.0036(18) -0.0072(17)
C61 0.0143(19) 0.0161(19) 0.021(2) -0.0082(17) -0.0040(17) -0.0029(16)
C62 0.022(2) 0.020(2) 0.019(2) -0.0113(18) -0.0062(18) -0.0019(17)
C63 0.023(2) 0.024(2) 0.028(3) -0.0103(19) -0.014(2) -0.0015(18)
C64 0.017(2) 0.023(2) 0.027(2) -0.0132(19) -0.0018(18) -0.0065(17)
C65 0.017(2) 0.022(2) 0.022(2) -0.0115(18) 0.0021(18) -0.0062(17)
C66 0.018(2) 0.020(2) 0.017(2) -0.0093(17) -0.0052(17) -0.0008(17)

loop_
_atom_type_symbol
_atom_type_description
_atom_type_scat_dispersion_real
_atom_type_scat_dispersion_imag
_atom_type_scat_source
Mo Mo -1.6832 0.6857 'International Tables Vol C Tables 4.2.6.8 and 6.1.1.4'
Se Se -0.0929 2.2259 'International Tables Vol C Tables 4.2.6.8 and 6.1.1.4'
P P 0.1023 0.0942 'International Tables Vol C Tables 4.2.6.8 and 6.1.1.4'
F F 0.0171 0.0103 'International Tables Vol C Tables 4.2.6.8 and 6.1.1.4'
O O 0.0106 0.0060 'International Tables Vol C Tables 4.2.6.8 and 6.1.1.4'
N N 0.0061 0.0033 'International Tables Vol C Tables 4.2.6.8 and 6.1.1.4'
C C 0.0033 0.0016 'International Tables Vol C Tables 4.2.6.8 and 6.1.1.4'
H H 0.0000 0.0000 'International Tables Vol C Tables 4.2.6.8 and 6.1.1.4'

loop_
_geom_angle_atom_site_label_1
_geom_angle_atom_site_label_2
_geom_angle_atom_site_label_3
_geom_angle
_geom_angle_site_symmetry_1
_geom_angle_site_symmetry_3
Mo1 Mo1 O3 176.90(19) 2_756 .
Mo1 Mo1 Se2 76.25(6) 2_756 .
O3 Mo1 Se2 103.71(16) . .
Mo1 Mo1 Se2 74.79(7) 2_756 2_756
O3 Mo1 Se2 105.21(17) . 2_756
Se2 Mo1 Se2 151.04(3) . 2_756
Mo1 Mo1 Se1 77.83(7) 2_756 2_756
O3 Mo1 Se1 105.26(18) . 2_756
Se2 Mo1 Se1 87.49(6) . 2_756
Se2 Mo1 Se1 86.47(5) 2_756 2_756
Mo1 Mo1 Se1 73.77(7) 2_756 .
O3 Mo1 Se1 103.13(18) . .
Se2 Mo1 Se1 85.84(6) . .
Se2 Mo1 Se1 86.14(5) 2_756 .
Se1 Mo1 Se1 151.61(3) 2_756 .
C11 Se1 Mo1 108.47(11) . 2_756
C11 Se1 Mo1 106.10(11) . .
C21 Se2 Mo1 108.88(11) . .
C21 Se2 Mo1 110.95(11) . 2_756
C31 P1 C61 109.22(18) . .
C31 P1 C51 110.07(17) . .
C61 P1 C51 108.65(18) . .
C31 P1 C41 107.95(17) . .
C61 P1 C41 110.85(17) . .
C51 P1 C41 110.10(18) . .
C17 N1 C12 128.9(3) . .
C17 N1 H1 115.5 . .
C12 N1 H1 115.5 . .
C27 N2 C22 128.8(3) . .
C27 N2 H2 115.6 . .
C22 N2 H2 115.6 . .
C12 C11 C16 118.4(3) . .
C12 C11 Se1 120.3(3) . .
C16 C11 Se1 121.3(3) . .
C13 C12 C11 120.6(4) . .
C13 C12 N1 122.9(3) . .
C11 C12 N1 116.4(3) . .
C14 C13 C12 119.5(4) . .
C14 C13 H13 120.3 . .
C12 C13 H13 120.3 . .
C13 C14 C15 120.6(4) . .
C13 C14 H14 119.7 . .
C15 C14 H14 119.7 . .
C16 C15 C14 119.9(4) . .
C16 C15 H15 120.0 . .
C14 C15 H15 120.0 . .
C15 C16 C11 120.9(4) . .
C15 C16 H16 119.6 . .
C11 C16 H16 119.6 . .
O1 C17 N1 128.6(4) . .
O1 C17 C18 119.8(4) . .
N1 C17 C18 111.6(3) . .
F3 C18 F1 106.7(3) . .
F3 C18 F2 106.8(3) . .
F1 C18 F2 107.1(3) . .
F3 C18 C17 112.0(3) . .
F1 C18 C17 110.8(3) . .
F2 C18 C17 113.1(3) . .
C22 C21 C26 118.1(3) . .
C22 C21 Se2 121.0(3) . .
C26 C21 Se2 120.8(3) . .
C21 C22 C23 121.4(4) . .
C21 C22 N2 117.3(3) . .
C23 C22 N2 121.3(3) . .
C24 C23 C22 119.4(4) . .
C24 C23 H23 120.3 . .
C22 C23 H23 120.3 . .
C23 C24 C25 120.5(4) . .
C23 C24 H24 119.8 . .
C25 C24 H24 119.8 . .
C26 C25 C24 119.6(4) . .
C26 C25 H25 120.2 . .
C24 C25 H25 120.2 . .
C25 C26 C21 121.0(3) . .
C25 C26 H26 119.5 . .
C21 C26 H26 119.5 . .
O2 C27 N2 128.8(4) . .
O2 C27 C28 116.2(4) . .
N2 C27 C28 115.0(3) . .
F5 C28 F6 108.3(4) . .
F5 C28 F4 108.0(3) . .
F6 C28 F4 106.6(4) . .
F5 C28 C27 110.7(4) . .
F6 C28 C27 109.6(3) . .
F4 C28 C27 113.5(3) . .
C36 C31 C32 119.7(3) . .
C36 C31 P1 120.8(3) . .
C32 C31 P1 119.3(3) . .
C33 C32 C31 120.2(3) . .
C33 C32 H32 119.9 . .
C31 C32 H32 119.9 . .
C34 C33 C32 119.6(4) . .
C34 C33 H33 120.2 . .
C32 C33 H33 120.2 . .
C33 C34 C35 120.7(4) . .
C33 C34 H34 119.7 . .
C35 C34 H34 119.7 . .
C34 C35 C36 120.6(3) . .
C34 C35 H35 119.7 . .
C36 C35 H35 119.7 . .
C35 C36 C31 119.2(4) . .
C35 C36 H36 120.4 . .
C31 C36 H36 120.4 . .
C42 C41 C46 120.4(3) . .
C42 C41 P1 119.3(3) . .
C46 C41 P1 120.2(3) . .
C41 C42 C43 119.3(4) . .
C41 C42 H42 120.3 . .
C43 C42 H42 120.3 . .
C44 C43 C42 119.8(4) . .
C44 C43 H43 120.1 . .
C42 C43 H43 120.1 . .
C45 C44 C43 120.3(4) . .
C45 C44 H44 119.8 . .
C43 C44 H44 119.8 . .
C44 C45 C46 120.4(4) . .
C44 C45 H45 119.8 . .
C46 C45 H45 119.8 . .
C45 C46 C41 119.7(4) . .
C45 C46 H46 120.1 . .
C41 C46 H46 120.1 . .
C52 C51 C56 119.9(4) . .
C52 C51 P1 119.8(3) . .
C56 C51 P1 120.3(3) . .
C51 C52 C53 120.8(4) . .
C51 C52 H52 119.6 . .
C53 C52 H52 119.6 . .
C52 C53 C54 119.5(4) . .
C52 C53 H53 120.2 . .
C54 C53 H53 120.2 . .
C55 C54 C53 119.3(4) . .
C55 C54 H54 120.4 . .
C53 C54 H54 120.4 . .
C54 C55 C56 121.4(4) . .
C54 C55 H55 119.3 . .
C56 C55 H55 119.3 . .
C51 C56 C55 119.1(4) . .
C51 C56 H56 120.5 . .
C55 C56 H56 120.5 . .
C66 C61 C62 119.2(4) . .
C66 C61 P1 119.8(3) . .
C62 C61 P1 121.0(3) . .
C63 C62 C61 120.4(4) . .
C63 C62 H62 119.8 . .
C61 C62 H62 119.8 . .
C62 C63 C64 120.4(4) . .
C62 C63 H63 119.8 . .
C64 C63 H63 119.8 . .
C63 C64 C65 120.4(4) . .
C63 C64 H64 119.8 . .
C65 C64 H64 119.8 . .
C64 C65 C66 119.8(4) . .
C64 C65 H65 120.1 . .
C66 C65 H65 120.1 . .
C65 C66 C61 119.7(3) . .
C65 C66 H66 120.1 . .
C61 C66 H66 120.1 . .

loop_
_geom_bond_atom_site_label_1
_geom_bond_atom_site_label_2
_geom_bond_distance
_geom_bond_site_symmetry_2
Mo1 Mo1 1.2514(14) 2_756
Mo1 O3 1.704(5) .
Mo1 Se2 2.4936(15) .
Mo1 Se2 2.5101(13) 2_756
Mo1 Se1 2.5268(14) 2_756
Mo1 Se1 2.5726(17) .
Se1 C11 1.944(4) .
Se1 Mo1 2.5268(15) 2_756
Se2 C21 1.934(4) .
Se2 Mo1 2.5101(13) 2_756
P1 C31 1.794(4) .
P1 C61 1.798(4) .
P1 C51 1.805(4) .
P1 C41 1.807(4) .
F1 C18 1.331(5) .
F2 C18 1.340(4) .
F3 C18 1.322(4) .
F4 C28 1.340(4) .
F5 C28 1.320(5) .
F6 C28 1.326(5) .
O1 C17 1.212(4) .
O2 C27 1.224(4) .
N1 C17 1.345(5) .
N1 C12 1.416(5) .
N1 H1 0.8800 .
N2 C27 1.330(5) .
N2 C22 1.425(5) .
N2 H2 0.8800 .
C11 C12 1.402(5) .
C11 C16 1.402(5) .
C12 C13 1.393(5) .
C13 C14 1.383(5) .
C13 H13 0.9500 .
C14 C15 1.387(5) .
C14 H14 0.9500 .
C15 C16 1.377(5) .
C15 H15 0.9500 .
C16 H16 0.9500 .
C17 C18 1.536(6) .
C21 C22 1.391(5) .
C21 C26 1.400(5) .
C22 C23 1.393(5) .
C23 C24 1.375(5) .
C23 H23 0.9500 .
C24 C25 1.395(5) .
C24 H24 0.9500 .
C25 C26 1.382(5) .
C25 H25 0.9500 .
C26 H26 0.9500 .
C27 C28 1.536(6) .
C31 C36 1.401(5) .
C31 C32 1.404(5) .
C32 C33 1.385(5) .
C32 H32 0.9500 .
C33 C34 1.382(5) .
C33 H33 0.9500 .
C34 C35 1.383(5) .
C34 H34 0.9500 .
C35 C36 1.387(5) .
C35 H35 0.9500 .
C36 H36 0.9500 .
C41 C42 1.381(5) .
C41 C46 1.383(5) .
C42 C43 1.397(5) .
C42 H42 0.9500 .
C43 C44 1.378(5) .
C43 H43 0.9500 .
C44 C45 1.373(6) .
C44 H44 0.9500 .
C45 C46 1.377(5) .
C45 H45 0.9500 .
C46 H46 0.9500 .
C51 C52 1.379(5) .
C51 C56 1.386(5) .
C52 C53 1.380(5) .
C52 H52 0.9500 .
C53 C54 1.409(5) .
C53 H53 0.9500 .
C54 C55 1.359(6) .
C54 H54 0.9500 .
C55 C56 1.398(5) .
C55 H55 0.9500 .
C56 H56 0.9500 .
C61 C66 1.396(5) .
C61 C62 1.399(5) .
C62 C63 1.365(5) .
C62 H62 0.9500 .
C63 C64 1.378(5) .
C63 H63 0.9500 .
C64 C65 1.382(5) .
C64 H64 0.9500 .
C65 C66 1.390(5) .
C65 H65 0.9500 .
C66 H66 0.9500 .

loop_
_geom_torsion_atom_site_label_1
_geom_torsion_atom_site_label_2
_geom_torsion_atom_site_label_3
_geom_torsion_atom_site_label_4
_geom_torsion
_geom_torsion_site_symmetry_1
_geom_torsion_site_symmetry_4
Mo1 Mo1 Se1 C11 99.18(12) 2_756 .
O3 Mo1 Se1 C11 -80.8(2) . .
Se2 Mo1 Se1 C11 176.06(11) . .
Se2 Mo1 Se1 C11 23.91(11) 2_756 .
Se1 Mo1 Se1 C11 99.18(12) 2_756 .
O3 Mo1 Se1 Mo1 180.00(18) . 2_756
Se2 Mo1 Se1 Mo1 76.88(6) . 2_756
Se2 Mo1 Se1 Mo1 -75.27(7) 2_756 2_756
Se1 Mo1 Se1 Mo1 0.0 2_756 2_756
Mo1 Mo1 Se2 C21 99.34(14) 2_756 .
O3 Mo1 Se2 C21 -77.5(2) . .
Se2 Mo1 Se2 C21 99.34(14) 2_756 .
Se1 Mo1 Se2 C21 177.43(12) 2_756 .
Se1 Mo1 Se2 C21 25.04(13) . .
O3 Mo1 Se2 Mo1 -176.8(2) . 2_756
Se2 Mo1 Se2 Mo1 0.000(2) 2_756 2_756
Se1 Mo1 Se2 Mo1 78.09(6) 2_756 2_756
Se1 Mo1 Se2 Mo1 -74.30(6) . 2_756
Mo1 Se1 C11 C12 95.5(3) 2_756 .
Mo1 Se1 C11 C12 65.8(3) . .
Mo1 Se1 C11 C16 -84.6(3) 2_756 .
Mo1 Se1 C11 C16 -114.3(3) . .
C16 C11 C12 C13 2.8(5) . .
Se1 C11 C12 C13 -177.3(3) . .
C16 C11 C12 N1 179.9(3) . .
Se1 C11 C12 N1 -0.2(4) . .
C17 N1 C12 C13 -16.8(6) . .
C17 N1 C12 C11 166.1(3) . .
C11 C12 C13 C14 -1.4(5) . .
N1 C12 C13 C14 -178.3(3) . .
C12 C13 C14 C15 -0.6(6) . .
C13 C14 C15 C16 1.0(6) . .
C14 C15 C16 C11 0.5(6) . .
C12 C11 C16 C15 -2.3(5) . .
Se1 C11 C16 C15 177.8(3) . .
C12 N1 C17 O1 0.5(6) . .
C12 N1 C17 C18 -179.0(3) . .
O1 C17 C18 F3 -18.7(5) . .
N1 C17 C18 F3 160.9(3) . .
O1 C17 C18 F1 100.3(4) . .
N1 C17 C18 F1 -80.1(4) . .
O1 C17 C18 F2 -139.4(4) . .
N1 C17 C18 F2 40.1(4) . .
Mo1 Se2 C21 C22 77.7(3) . .
Mo1 Se2 C21 C22 108.5(3) 2_756 .
Mo1 Se2 C21 C26 -106.5(3) . .
Mo1 Se2 C21 C26 -75.7(3) 2_756 .
C26 C21 C22 C23 -1.0(5) . .
Se2 C21 C22 C23 175.0(3) . .
C26 C21 C22 N2 179.4(3) . .
Se2 C21 C22 N2 -4.6(4) . .
C27 N2 C22 C21 165.8(4) . .
C27 N2 C22 C23 -13.9(6) . .
C21 C22 C23 C24 0.7(5) . .
N2 C22 C23 C24 -179.7(3) . .
C22 C23 C24 C25 -0.1(6) . .
C23 C24 C25 C26 -0.2(6) . .
C24 C25 C26 C21 -0.1(6) . .
C22 C21 C26 C25 0.7(5) . .
Se2 C21 C26 C25 -175.3(3) . .
C22 N2 C27 O2 1.9(7) . .
C22 N2 C27 C28 -177.3(3) . .
O2 C27 C28 F5 54.3(5) . .
N2 C27 C28 F5 -126.5(4) . .
O2 C27 C28 F6 -65.1(5) . .
N2 C27 C28 F6 114.2(4) . .
O2 C27 C28 F4 175.8(4) . .
N2 C27 C28 F4 -4.9(5) . .
C61 P1 C31 C36 -92.1(3) . .
C51 P1 C31 C36 27.1(4) . .
C41 P1 C31 C36 147.3(3) . .
C61 P1 C31 C32 82.7(4) . .
C51 P1 C31 C32 -158.1(3) . .
C41 P1 C31 C32 -37.9(4) . .
C36 C31 C32 C33 -0.7(6) . .
P1 C31 C32 C33 -175.6(3) . .
C31 C32 C33 C34 2.1(6) . .
C32 C33 C34 C35 -2.6(6) . .
C33 C34 C35 C36 1.8(6) . .
C34 C35 C36 C31 -0.5(6) . .
C32 C31 C36 C35 -0.1(6) . .
P1 C31 C36 C35 174.7(3) . .
C31 P1 C41 C42 -38.1(4) . .
C61 P1 C41 C42 -157.7(3) . .
C51 P1 C41 C42 82.0(4) . .
C31 P1 C41 C46 145.6(3) . .
C61 P1 C41 C46 26.0(4) . .
C51 P1 C41 C46 -94.2(3) . .
C46 C41 C42 C43 -0.6(6) . .
P1 C41 C42 C43 -176.8(3) . .
C41 C42 C43 C44 0.7(6) . .
C42 C43 C44 C45 0.7(6) . .
C43 C44 C45 C46 -2.3(6) . .
C44 C45 C46 C41 2.5(6) . .
C42 C41 C46 C45 -1.0(6) . .
P1 C41 C46 C45 175.2(3) . .
C31 P1 C51 C52 71.1(3) . .
C61 P1 C51 C52 -169.4(3) . .
C41 P1 C51 C52 -47.8(3) . .
C31 P1 C51 C56 -107.6(3) . .
C61 P1 C51 C56 12.0(3) . .
C41 P1 C51 C56 133.5(3) . .
C56 C51 C52 C53 -0.5(6) . .
P1 C51 C52 C53 -179.1(3) . .
C51 C52 C53 C54 -0.1(6) . .
C52 C53 C54 C55 -0.1(6) . .
C53 C54 C55 C56 0.9(6) . .
C52 C51 C56 C55 1.2(5) . .
P1 C51 C56 C55 179.9(3) . .
C54 C55 C56 C51 -1.4(5) . .
C31 P1 C61 C66 -4.2(3) . .
C51 P1 C61 C66 -124.3(3) . .
C41 P1 C61 C66 114.6(3) . .
C31 P1 C61 C62 176.3(3) . .
C51 P1 C61 C62 56.2(3) . .
C41 P1 C61 C62 -64.9(3) . .
C66 C61 C62 C63 -1.7(5) . .
P1 C61 C62 C63 177.8(3) . .
C61 C62 C63 C64 2.7(5) . .
C62 C63 C64 C65 -1.2(5) . .
C63 C64 C65 C66 -1.3(5) . .
C64 C65 C66 C61 2.2(5) . .
C62 C61 C66 C65 -0.7(5) . .
P1 C61 C66 C65 179.8(2) . .
